data_2224973
loop_
_publ_author_name
'Sun, Xiaoqiang'
'Shao, Chunyan'
'Cui, Yuan'
'Zhang, Xiuqin'
'Lu, Rongqing'

_publ_section_title
;
 2-(2,3-Difluorophenyl)ethyl toluene-4-sulfonate
;
_journal_coeditor_code HB5283
_journal_issue 2
_journal_name_full 'Acta Crystallographica Section E'
_journal_page_first o283
_journal_paper_doi 10.1107/S1600536809055329
_journal_volume 66
_journal_year 2010
_chemical_formula_iupac 'C15 H14 F2 O3 S'
_chemical_formula_moiety 'C15 H14 F2 O3 S'
_chemical_formula_sum 'C15 H14 F2 O3 S'
_chemical_formula_weight 312.32
_chemical_name_systematic
;
2-(2,3-Difluorophenyl)ethyl toluene-4-sulfonate
;
_space_group_IT_number 2
_symmetry_cell_setting triclinic
_symmetry_space_group_name_Hall '-P 1'
_symmetry_space_group_name_H-M 'P -1'
_atom_sites_solution_hydrogens geom
_atom_sites_solution_primary direct
_atom_sites_solution_secondary difmap
_audit_creation_method SHELXL-97
_cell_angle_alpha 91.67(3)
_cell_angle_beta 96.51(3)
_cell_angle_gamma 105.65(3)
_cell_formula_units_Z 2
_cell_length_a 7.487(12)
_cell_length_b 8.386(14)
_cell_length_c 12.69(2)
_cell_measurement_reflns_used 2108
_cell_measurement_temperature 295(2)
_cell_measurement_theta_max 26.92
_cell_measurement_theta_min 2.53
_cell_volume 761(2)
_computing_cell_refinement 'SAINT (Bruker, 2003)'
_computing_data_collection 'APEX2 (Bruker, 2003)'
_computing_data_reduction 'SAINT (Bruker, 2003)'
_computing_molecular_graphics 'SHELXTL (Sheldrick, 2008)'
_computing_publication_material 'SHELXTL (Sheldrick, 2008)'
_computing_structure_refinement 'SHELXL97 (Sheldrick, 2008)'
_computing_structure_solution 'SHELXS97 (Sheldrick, 2008)'
_diffrn_ambient_temperature 295(2)
_diffrn_measured_fraction_theta_full 0.988
_diffrn_measured_fraction_theta_max 0.988
_diffrn_measurement_device_type 'Bruker APEXII CCD'
_diffrn_measurement_method '\f and \w scans'
_diffrn_radiation_monochromator graphite
_diffrn_radiation_source 'fine-focus sealed tube'
_diffrn_radiation_type MoK\a
_diffrn_radiation_wavelength 0.71073
_diffrn_reflns_av_R_equivalents 0.0176
_diffrn_reflns_av_sigmaI/netI 0.0349
_diffrn_reflns_limit_h_max 8
_diffrn_reflns_limit_h_min -8
_diffrn_reflns_limit_k_max 7
_diffrn_reflns_limit_k_min -9
_diffrn_reflns_limit_l_max 15
_diffrn_reflns_limit_l_min -14
_diffrn_reflns_number 4133
_diffrn_reflns_theta_full 25.00
_diffrn_reflns_theta_max 25.00
_diffrn_reflns_theta_min 2.53
_exptl_absorpt_coefficient_mu 0.240
_exptl_absorpt_correction_T_max 0.966
_exptl_absorpt_correction_T_min 0.955
_exptl_absorpt_correction_type multi-scan
_exptl_absorpt_process_details '(SADABS; Bruker, 2003)'
_exptl_crystal_colour colorless
_exptl_crystal_density_diffrn 1.363
_exptl_crystal_density_method 'not measured'
_exptl_crystal_description block
_exptl_crystal_F_000 324
_exptl_crystal_size_max 0.21
_exptl_crystal_size_mid 0.21
_exptl_crystal_size_min 0.16
_refine_diff_density_max 0.346
_refine_diff_density_min -0.252
_refine_ls_extinction_method none
_refine_ls_goodness_of_fit_ref 1.101
_refine_ls_hydrogen_treatment constr
_refine_ls_matrix_type full
_refine_ls_number_parameters 191
_refine_ls_number_reflns 2630
_refine_ls_number_restraints 0
_refine_ls_restrained_S_all 1.101
_refine_ls_R_factor_all 0.0569
_refine_ls_R_factor_gt 0.0459
_refine_ls_shift/su_max 0.000
_refine_ls_shift/su_mean 0.000
_refine_ls_structure_factor_coef Fsqd
_refine_ls_weighting_details 'calc w=1/[\s^2^(Fo^2^)+(0.1250P)^2^+0.1095P] where P=(Fo^2^+2Fc^2^)/3'
_refine_ls_weighting_scheme calc
_refine_ls_wR_factor_gt 0.1499
_refine_ls_wR_factor_ref 0.1801
_reflns_number_gt 2246
_reflns_number_total 2630
_reflns_threshold_expression I>2\s(I)
_cod_data_source_file hb5283.cif
_cod_data_source_block I
_cod_depositor_comments
;
The following automatic conversions were performed:
'_symmetry_cell_setting' value 'Triclinic' changed to 'triclinic'
according to '/home/saulius/struct/CIF-dictionaries/cif_core.dic'
dictionary named 'cif_core.dic' version 2.4.1 from 2010-06-29.

Automatic conversion script
Id: cif_fix_enum 1527 2010-12-29 10:47:43Z saulius 

The following automatic conversions were performed:

'_symmetry_cell_setting' value 'Triclinic' changed to 'triclinic'
according to /home/saulius/struct/CIF-dictionaries/cif_core.dic
dictionary named 'cif_core.dic' version 2.4.1 from 2010-06-29.

Automatic conversion script
Id: cif_fix_values 1715 2011-07-08 13:25:40Z adriana 
;
_cod_database_code 2224973
_cod_database_fobs_code 2224973

loop_
_symmetry_equiv_pos_as_xyz
'x, y, z'
'-x, -y, -z'

loop_
_atom_site_type_symbol
_atom_site_label
_atom_site_fract_x
_atom_site_fract_y
_atom_site_fract_z
_atom_site_U_iso_or_equiv
_atom_site_adp_type
_atom_site_calc_flag
_atom_site_refinement_flags
_atom_site_occupancy
_atom_site_disorder_assembly
_atom_site_disorder_group
S S1 1.10764(8) 0.91567(7) 0.72239(5) 0.0436(3) Uani d . 1 . .
F F1 0.7545(3) 0.2961(2) 1.01476(15) 0.0728(6) Uani d . 1 . .
F F2 0.8697(2) 0.6359(2) 1.04849(14) 0.0664(5) Uani d . 1 . .
O O1 1.3018(3) 0.9177(3) 0.75887(18) 0.0631(6) Uani d . 1 . .
O O2 1.0724(3) 1.0423(2) 0.65329(16) 0.0631(6) Uani d . 1 . .
O O3 1.0172(2) 0.9271(2) 0.83135(14) 0.0489(5) Uani d . 1 . .
C C1 0.5485(4) 0.3112(3) 0.8590(2) 0.0493(6) Uani d . 1 . .
H H1 0.5108 0.1962 0.8487 0.059 Uiso calc R 1 . .
C C2 0.6824(4) 0.3906(3) 0.9445(2) 0.0474(6) Uani d . 1 . .
C C3 0.7407(3) 0.5666(3) 0.96112(19) 0.0429(6) Uani d . 1 . .
C C4 0.6655(3) 0.6682(3) 0.8921(2) 0.0430(6) Uani d . 1 . .
C C5 0.5301(4) 0.5870(3) 0.8060(2) 0.0498(6) Uani d . 1 . .
H H5 0.4780 0.6508 0.7597 0.060 Uiso calc R 1 . .
C C6 0.4721(4) 0.4123(4) 0.7884(2) 0.0542(7) Uani d . 1 . .
H H6 0.3841 0.3633 0.7308 0.065 Uiso calc R 1 . .
C C7 0.7222(4) 0.8606(3) 0.9135(2) 0.0525(7) Uani d . 1 . .
H H7A 0.8020 0.8899 0.9808 0.063 Uiso calc R 1 . .
H H7B 0.6105 0.8961 0.9195 0.063 Uiso calc R 1 . .
C C8 0.8273(4) 0.9564(3) 0.8242(2) 0.0532(7) Uani d . 1 . .
H H8A 0.7579 0.9164 0.7549 0.064 Uiso calc R 1 . .
H H8B 0.8392 1.0741 0.8340 0.064 Uiso calc R 1 . .
C C9 0.9802(3) 0.7116(3) 0.66443(19) 0.0369(5) Uani d . 1 . .
C C10 1.0027(4) 0.5709(3) 0.7179(2) 0.0430(6) Uani d . 1 . .
H H10 1.0835 0.5837 0.7808 0.052 Uiso calc R 1 . .
C C11 0.9002(4) 0.4104(3) 0.6741(2) 0.0479(6) Uani d . 1 . .
H H11 0.9161 0.3180 0.7086 0.057 Uiso calc R 1 . .
C C12 0.7747(3) 0.3873(3) 0.5795(2) 0.0469(6) Uani d . 1 . .
C C13 0.7558(4) 0.5309(3) 0.5248(2) 0.0511(7) Uani d . 1 . .
H H13 0.6763 0.5179 0.4614 0.061 Uiso calc R 1 . .
C C14 0.8594(4) 0.6939(3) 0.5678(2) 0.0466(6) Uani d . 1 . .
H H14 0.8475 0.7870 0.5327 0.056 Uiso calc R 1 . .
C C15 0.6567(5) 0.2110(4) 0.5350(3) 0.0740(10) Uani d . 1 . .
H H15A 0.7362 0.1383 0.5346 0.111 Uiso calc R 1 . .
H H15B 0.6007 0.2168 0.4638 0.111 Uiso calc R 1 . .
H H15C 0.5605 0.1691 0.5791 0.111 Uiso calc R 1 . .

loop_
_atom_site_aniso_label
_atom_site_aniso_U_11
_atom_site_aniso_U_22
_atom_site_aniso_U_33
_atom_site_aniso_U_12
_atom_site_aniso_U_13
_atom_site_aniso_U_23
S1 0.0463(4) 0.0295(4) 0.0505(4) 0.0020(3) 0.0082(3) 0.0014(3)
F1 0.0742(12) 0.0693(12) 0.0839(13) 0.0319(10) 0.0117(10) 0.0265(10)
F2 0.0549(10) 0.0767(12) 0.0594(11) 0.0096(8) -0.0050(8) -0.0008(8)
O1 0.0448(11) 0.0510(11) 0.0832(15) -0.0004(8) 0.0024(10) -0.0082(10)
O2 0.0868(15) 0.0357(10) 0.0659(13) 0.0110(10) 0.0173(11) 0.0143(9)
O3 0.0545(11) 0.0423(10) 0.0471(11) 0.0101(8) 0.0038(8) -0.0037(8)
C1 0.0527(15) 0.0376(13) 0.0559(16) 0.0057(11) 0.0167(12) -0.0006(11)
C2 0.0452(14) 0.0464(14) 0.0560(16) 0.0165(11) 0.0175(12) 0.0132(12)
C3 0.0356(12) 0.0515(15) 0.0402(13) 0.0084(10) 0.0077(10) -0.0008(11)
C4 0.0425(13) 0.0397(14) 0.0476(14) 0.0089(11) 0.0146(11) 0.0023(10)
C5 0.0528(15) 0.0511(15) 0.0471(15) 0.0172(12) 0.0047(11) 0.0066(12)
C6 0.0501(15) 0.0521(16) 0.0532(16) 0.0031(12) 0.0050(12) -0.0047(13)
C7 0.0617(16) 0.0400(14) 0.0580(16) 0.0141(12) 0.0180(13) -0.0007(12)
C8 0.0637(17) 0.0395(14) 0.0618(17) 0.0203(12) 0.0148(13) 0.0060(12)
C9 0.0366(12) 0.0320(12) 0.0403(12) 0.0058(9) 0.0061(10) 0.0011(9)
C10 0.0458(13) 0.0388(13) 0.0423(13) 0.0100(10) 0.0011(10) 0.0026(10)
C11 0.0543(15) 0.0329(13) 0.0562(16) 0.0106(11) 0.0088(12) 0.0051(11)
C12 0.0420(13) 0.0414(14) 0.0531(15) 0.0025(11) 0.0133(11) -0.0085(11)
C13 0.0456(14) 0.0582(16) 0.0414(14) 0.0036(12) -0.0004(11) -0.0042(12)
C14 0.0523(14) 0.0442(14) 0.0415(13) 0.0109(11) 0.0033(11) 0.0076(10)
C15 0.072(2) 0.0494(17) 0.084(2) -0.0101(15) 0.0149(17) -0.0241(16)

loop_
_atom_type_symbol
_atom_type_description
_atom_type_scat_dispersion_real
_atom_type_scat_dispersion_imag
_atom_type_scat_source
C C 0.0033 0.0016 'International Tables Vol C Tables 4.2.6.8 and 6.1.1.4'
H H 0.0000 0.0000 'International Tables Vol C Tables 4.2.6.8 and 6.1.1.4'
O O 0.0106 0.0060 'International Tables Vol C Tables 4.2.6.8 and 6.1.1.4'
S S 0.1246 0.1234 'International Tables Vol C Tables 4.2.6.8 and 6.1.1.4'
F F 0.0171 0.0103 'International Tables Vol C Tables 4.2.6.8 and 6.1.1.4'

loop_
_geom_angle_atom_site_label_1
_geom_angle_atom_site_label_2
_geom_angle_atom_site_label_3
_geom_angle_site_symmetry_1
_geom_angle_site_symmetry_3
_geom_angle
_geom_angle_publ_flag
O2 S1 O1 . . 119.16(13) ?
O2 S1 O3 . . 109.80(14) ?
O1 S1 O3 . . 103.90(15) ?
O2 S1 C9 . . 110.16(16) ?
O1 S1 C9 . . 109.48(13) ?
O3 S1 C9 . . 103.00(12) ?
C8 O3 S1 . . 118.26(17) ?
C2 C1 C6 . . 118.1(3) ?
C2 C1 H1 . . 121.0 ?
C6 C1 H1 . . 121.0 ?
F1 C2 C1 . . 119.1(3) ?
F1 C2 C3 . . 119.5(3) ?
C1 C2 C3 . . 121.4(2) ?
F2 C3 C4 . . 120.7(3) ?
F2 C3 C2 . . 118.2(2) ?
C4 C3 C2 . . 121.1(3) ?
C3 C4 C5 . . 117.1(3) ?
C3 C4 C7 . . 121.1(2) ?
C5 C4 C7 . . 121.7(2) ?
C6 C5 C4 . . 122.2(3) ?
C6 C5 H5 . . 118.9 ?
C4 C5 H5 . . 118.9 ?
C5 C6 C1 . . 120.1(3) ?
C5 C6 H6 . . 120.0 ?
C1 C6 H6 . . 120.0 ?
C4 C7 C8 . . 113.2(2) ?
C4 C7 H7A . . 108.9 ?
C8 C7 H7A . . 108.9 ?
C4 C7 H7B . . 108.9 ?
C8 C7 H7B . . 108.9 ?
H7A C7 H7B . . 107.7 ?
O3 C8 C7 . . 108.0(2) ?
O3 C8 H8A . . 110.1 ?
C7 C8 H8A . . 110.1 ?
O3 C8 H8B . . 110.1 ?
C7 C8 H8B . . 110.1 ?
H8A C8 H8B . . 108.4 ?
C14 C9 C10 . . 121.1(2) ?
C14 C9 S1 . . 120.24(19) ?
C10 C9 S1 . . 118.7(2) ?
C9 C10 C11 . . 119.0(2) ?
C9 C10 H10 . . 120.5 ?
C11 C10 H10 . . 120.5 ?
C12 C11 C10 . . 121.8(2) ?
C12 C11 H11 . . 119.1 ?
C10 C11 H11 . . 119.1 ?
C11 C12 C13 . . 118.7(2) ?
C11 C12 C15 . . 121.2(3) ?
C13 C12 C15 . . 120.1(3) ?
C14 C13 C12 . . 120.2(3) ?
C14 C13 H13 . . 119.9 ?
C12 C13 H13 . . 119.9 ?
C9 C14 C13 . . 119.2(2) ?
C9 C14 H14 . . 120.4 ?
C13 C14 H14 . . 120.4 ?
C12 C15 H15A . . 109.5 ?
C12 C15 H15B . . 109.5 ?
H15A C15 H15B . . 109.5 ?
C12 C15 H15C . . 109.5 ?
H15A C15 H15C . . 109.5 ?
H15B C15 H15C . . 109.5 ?

loop_
_geom_bond_atom_site_label_1
_geom_bond_atom_site_label_2
_geom_bond_site_symmetry_2
_geom_bond_distance
_geom_bond_publ_flag
S1 O2 . 1.456(3) ?
S1 O1 . 1.470(3) ?
S1 O3 . 1.618(3) ?
S1 C9 . 1.808(3) ?
F1 C2 . 1.369(3) ?
F2 C3 . 1.384(3) ?
O3 C8 . 1.500(4) ?
C1 C2 . 1.406(4) ?
C1 C6 . 1.428(4) ?
C1 H1 . 0.9300 ?
C2 C3 . 1.423(5) ?
C3 C4 . 1.414(4) ?
C4 C5 . 1.421(4) ?
C4 C7 . 1.561(4) ?
C5 C6 . 1.414(5) ?
C5 H5 . 0.9300 ?
C6 H6 . 0.9300 ?
C7 C8 . 1.569(4) ?
C7 H7A . 0.9700 ?
C7 H7B . 0.9700 ?
C8 H8A . 0.9700 ?
C8 H8B . 0.9700 ?
C9 C14 . 1.417(4) ?
C9 C10 . 1.417(4) ?
C10 C11 . 1.418(4) ?
C10 H10 . 0.9300 ?
C11 C12 . 1.412(4) ?
C11 H11 . 0.9300 ?
C12 C13 . 1.438(4) ?
C12 C15 . 1.555(4) ?
C13 C14 . 1.434(4) ?
C13 H13 . 0.9300 ?
C14 H14 . 0.9300 ?
C15 H15A . 0.9600 ?
C15 H15B . 0.9600 ?
C15 H15C . 0.9600 ?

loop_
_geom_hbond_atom_site_label_D
_geom_hbond_atom_site_label_H
_geom_hbond_atom_site_label_A
_geom_hbond_site_symmetry_A
_geom_hbond_distance_DH
_geom_hbond_distance_HA
_geom_hbond_distance_DA
_geom_hbond_angle_DHA
C1 H1 O1 1_445 0.93 2.58 3.442(7) 154

loop_
_geom_torsion_atom_site_label_1
_geom_torsion_atom_site_label_2
_geom_torsion_atom_site_label_3
_geom_torsion_atom_site_label_4
_geom_torsion_site_symmetry_1
_geom_torsion_site_symmetry_2
_geom_torsion_site_symmetry_3
_geom_torsion_site_symmetry_4
_geom_torsion
_geom_torsion_publ_flag
O2 S1 O3 C8 . . . . 41.5(2) ?
O1 S1 O3 C8 . . . . 170.02(17) ?
C9 S1 O3 C8 . . . . -75.8(2) ?
C6 C1 C2 F1 . . . . 178.5(2) ?
C6 C1 C2 C3 . . . . 0.1(4) ?
F1 C2 C3 F2 . . . . 0.1(3) ?
C1 C2 C3 F2 . . . . 178.4(2) ?
F1 C2 C3 C4 . . . . -178.1(2) ?
C1 C2 C3 C4 . . . . 0.2(4) ?
F2 C3 C4 C5 . . . . -178.3(2) ?
C2 C3 C4 C5 . . . . -0.1(3) ?
F2 C3 C4 C7 . . . . -1.2(3) ?
C2 C3 C4 C7 . . . . 177.0(2) ?
C3 C4 C5 C6 . . . . -0.3(4) ?
C7 C4 C5 C6 . . . . -177.4(2) ?
C4 C5 C6 C1 . . . . 0.6(4) ?
C2 C1 C6 C5 . . . . -0.5(4) ?
C3 C4 C7 C8 . . . . 116.4(3) ?
C5 C4 C7 C8 . . . . -66.7(3) ?
S1 O3 C8 C7 . . . . 146.04(19) ?
C4 C7 C8 O3 . . . . -70.1(3) ?
O2 S1 C9 C14 . . . . -3.1(2) ?
O1 S1 C9 C14 . . . . -136.0(2) ?
O3 S1 C9 C14 . . . . 114.0(2) ?
O2 S1 C9 C10 . . . . 177.34(18) ?
O1 S1 C9 C10 . . . . 44.5(2) ?
O3 S1 C9 C10 . . . . -65.6(2) ?
C14 C9 C10 C11 . . . . -0.9(4) ?
S1 C9 C10 C11 . . . . 178.70(19) ?
C9 C10 C11 C12 . . . . -0.9(4) ?
C10 C11 C12 C13 . . . . 2.1(4) ?
C10 C11 C12 C15 . . . . -177.3(2) ?
C11 C12 C13 C14 . . . . -1.7(4) ?
C15 C12 C13 C14 . . . . 177.7(2) ?
C10 C9 C14 C13 . . . . 1.2(4) ?
S1 C9 C14 C13 . . . . -178.31(18) ?
C12 C13 C14 C9 . . . . 0.0(4) ?

loop_
_cod_related_entry_id
_cod_related_entry_database
_cod_related_entry_code
1 ChemSpider 24744203
